data_7700058
loop_
_publ_author_name
'Su, Shao-Dong'
'Zhu, Xiao-Quan'
'Zhang, Lin-Tao'
'Yang, Yu-Ying'
'Wen, Yue-Hong'
'Wu, Xin-Tao'
'Yang, Song-Qiu'
'Sheng, Tian-Lu'

_publ_section_title
;
 The MMCT excited state of a localized mixed valence cyanido-bridged
 Ru<sup>II</sup>-Ru-Ru<sup>II</sup> complex.
;
_journal_issue 25
_journal_name_full 'Dalton transactions (Cambridge, England : 2003)'
_journal_page_first 9303
_journal_page_last 9309
_journal_paper_doi 10.1039/c9dt01503e
_journal_volume 48
_journal_year 2019
_chemical_formula_sum 'C100.6 H103.2 Cl1.2 F12 N10 P6 Ru4'
_chemical_formula_weight 2312.97
_space_group_crystal_system monoclinic
_space_group_IT_number 15
_space_group_name_Hall '-C 2yc'
_space_group_name_H-M_alt 'C 1 2/c 1'
_symmetry_space_group_name_Hall '-C 2yc'
_symmetry_space_group_name_H-M 'C 1 2/c 1'
_atom_sites_solution_hydrogens geom
_audit_creation_method SHELXL-2013
_audit_update_record
;
2019-05-19 deposited with the CCDC.    2019-05-22 downloaded from the CCDC.
;
_cell_angle_alpha 90
_cell_angle_beta 121.458(3)
_cell_angle_gamma 90
_cell_formula_units_Z 4
_cell_length_a 28.640(6)
_cell_length_b 22.121(4)
_cell_length_c 21.051(5)
_cell_measurement_reflns_used 13478
_cell_measurement_temperature 100(2)
_cell_measurement_theta_max 27.4855
_cell_measurement_theta_min 2.1619
_cell_volume 11377(4)
_computing_cell_refinement 'CrystalClear (Rigaku Inc., 2008)'
_computing_data_collection 'CrystalClear (Rigaku Inc., 2008)'
_computing_data_reduction 'CrystalClear (Rigaku Inc., 2008)'
_computing_molecular_graphics 'Bruker SHELXTL'
_computing_publication_material 'Bruker SHELXTL'
_computing_structure_refinement 'SHELXL-2013 (Sheldrick, 2013)'
_computing_structure_solution 'SHELXL-2013 (Sheldrick, 2013)'
_diffrn_ambient_temperature 100(2)
_diffrn_detector_area_resol_mean 28.5714
_diffrn_measured_fraction_theta_full 0.968
_diffrn_measured_fraction_theta_max 0.995
_diffrn_measurement_device_type
;
Saturn724+ (2x2 bin mode)
;
_diffrn_measurement_method CCD_Profile_fitting
_diffrn_radiation_type MoK\a
_diffrn_radiation_wavelength 0.71073
_diffrn_reflns_av_R_equivalents 0.0428
_diffrn_reflns_av_unetI/netI 0.0581
_diffrn_reflns_Laue_measured_fraction_full 0.968
_diffrn_reflns_Laue_measured_fraction_max 0.995
_diffrn_reflns_limit_h_max 34
_diffrn_reflns_limit_h_min -34
_diffrn_reflns_limit_k_max 26
_diffrn_reflns_limit_k_min -22
_diffrn_reflns_limit_l_max 25
_diffrn_reflns_limit_l_min -25
_diffrn_reflns_number 38575
_diffrn_reflns_point_group_measured_fraction_full 0.968
_diffrn_reflns_point_group_measured_fraction_max 0.995
_diffrn_reflns_theta_full 25.242
_diffrn_reflns_theta_max 24.999
_diffrn_reflns_theta_min 2.171
_diffrn_source 'Sealed Tube'
_exptl_absorpt_coefficient_mu 0.699
_exptl_absorpt_correction_T_max 1.0000
_exptl_absorpt_correction_T_min 0.8782
_exptl_absorpt_correction_type multi-scan
_exptl_absorpt_process_details 'RIGAKU/MSC(2004), CrystalClear Version 1.3.6'
_exptl_crystal_colour Purple
_exptl_crystal_density_diffrn 1.350
_exptl_crystal_density_method 'not measured'
_exptl_crystal_description pyramid
_exptl_crystal_F_000 4685
_exptl_crystal_size_max 0.378
_exptl_crystal_size_mid 0.356
_exptl_crystal_size_min 0.312
_refine_diff_density_max 1.424
_refine_diff_density_min -0.733
_refine_diff_density_rms 0.096
_refine_ls_extinction_method none
_refine_ls_goodness_of_fit_ref 0.998
_refine_ls_hydrogen_treatment constr
_refine_ls_matrix_type full
_refine_ls_number_parameters 767
_refine_ls_number_reflns 9979
_refine_ls_number_restraints 212
_refine_ls_restrained_S_all 1.000
_refine_ls_R_factor_all 0.0690
_refine_ls_R_factor_gt 0.0564
_refine_ls_shift/su_max 0.000
_refine_ls_shift/su_mean 0.000
_refine_ls_structure_factor_coef Fsqd
_refine_ls_weighting_details
;
 w=1/[\s^2^(Fo^2^)+(0.0050P)^2^+112.2112P]
 where P=(Fo^2^+2Fc^2^)/3
;
_refine_ls_weighting_scheme calc
_refine_ls_wR_factor_gt 0.1165
_refine_ls_wR_factor_ref 0.1226
_reflns_Friedel_coverage 0.000
_reflns_number_gt 7933
_reflns_number_total 9979
_reflns_threshold_expression 'I > 2\s(I)'
_cod_data_source_file c9dt01503e2.cif
_cod_data_source_block a_CCDC1
_cod_depositor_comments
;
The following automatic conversions were performed:

'_exptl_absorpt_correction_type' value 'Multi-scan' changed to
'multi-scan' according to
/home/data/users/saulius/crontab/automatic-downloads/rss-feeds/RSC/lib/dictionaries/cif_core.dic
dictionary named 'cif_core.dic' version 2.4.2 from 2011-04-26.

Automatic conversion script
Id: cif_fix_values 4973 2017-02-22 13:04:09Z antanas 

 Adding full bibliography for 7700056--7700059.cif.
;
_cod_original_formula_sum 'C100.60 H103.20 Cl1.20 F12 N10 P6 Ru4'
_cod_database_code 7700058
_shelx_space_group_comment
;
The symmetry employed for this shelxl refinement is uniquely defined
by the following loop, which should always be used as a source of
symmetry information in preference to the above space-group names.
They are only intended as comments.
;
_shelxl_version_number 2013-2
_platon_squeeze_void_probe_radius 1.20

loop_
_space_group_symop_operation_xyz
'x, y, z'
'-x, y, -z+1/2'
'x+1/2, y+1/2, z'
'-x+1/2, y+1/2, -z+1/2'
'-x, -y, -z'
'x, -y, z-1/2'
'-x+1/2, -y+1/2, -z'
'x+1/2, -y+1/2, z-1/2'

loop_
_atom_site_label
_atom_site_type_symbol
_atom_site_fract_x
_atom_site_fract_y
_atom_site_fract_z
_atom_site_U_iso_or_equiv
_atom_site_adp_type
_atom_site_occupancy
_atom_site_site_symmetry_order
_atom_site_calc_flag
_atom_site_refinement_flags_posn
_atom_site_refinement_flags_adp
_atom_site_refinement_flags_occupancy
_atom_site_disorder_assembly
_atom_site_disorder_group
Ru2 Ru 0.12943(2) 0.26212(2) 0.06989(2) 0.04497(13) Uani 1 1 d . . . . .
Ru1 Ru 0.02428(2) 0.25568(2) 0.22014(2) 0.04113(12) Uani 1 1 d . . . . .
P1 P 0.09201(6) 0.17355(7) 0.01152(8) 0.0545(4) Uani 1 1 d . . . . .
P2 P 0.19250(6) 0.20070(7) 0.16116(8) 0.0476(3) Uani 1 1 d . . . . .
N1 N 0.06963(18) 0.2548(2) 0.1589(2) 0.0511(11) Uani 1 1 d . . . . .
N2 N 0.08129(16) 0.20120(19) 0.3039(2) 0.0438(10) Uani 1 1 d . . . . .
N3 N 0.06557(18) 0.3305(2) 0.2799(2) 0.0479(10) Uani 1 1 d . . . . .
N4 N -0.03550(18) 0.3101(2) 0.1405(2) 0.0488(11) Uani 1 1 d . . . . .
N5 N -0.01857(17) 0.17983(18) 0.1632(2) 0.0428(10) Uani 1 1 d . . . . .
C1 C 0.0901(2) 0.2560(2) 0.1258(2) 0.0414(11) Uani 1 1 d . . . . .
C14 C 0.1210(3) 0.1092(3) 0.0769(3) 0.0656(16) Uani 1 1 d . . . . .
H14A H 0.0915 0.0841 0.0719 0.079 Uiso 1 1 calc R U . . .
H14B H 0.1434 0.0848 0.0648 0.079 Uiso 1 1 calc R U . . .
C15 C 0.1563(2) 0.1320(3) 0.1586(3) 0.0557(14) Uani 1 1 d . . . . .
H15A H 0.1824 0.1011 0.1892 0.067 Uiso 1 1 calc R U . . .
H15B H 0.1330 0.1402 0.1783 0.067 Uiso 1 1 calc R U . . .
C16 C 0.2513(2) 0.1746(3) 0.1572(3) 0.0593(15) Uani 1 1 d . . . . .
C17 C 0.2608(3) 0.1132(3) 0.1509(4) 0.0779(19) Uani 1 1 d . . . . .
H17A H 0.2367 0.0841 0.1490 0.093 Uiso 1 1 calc R U . . .
C18 C 0.3065(3) 0.0958(4) 0.1474(4) 0.094(2) Uani 1 1 d . . . . .
H18A H 0.3121 0.0551 0.1424 0.113 Uiso 1 1 calc R U . . .
C19 C 0.3430(4) 0.1379(4) 0.1513(5) 0.101(3) Uani 1 1 d . U . . .
H19A H 0.3732 0.1257 0.1489 0.121 Uiso 1 1 calc R U . . .
C20 C 0.3352(4) 0.1980(4) 0.1588(5) 0.111(3) Uani 1 1 d . . . . .
H20A H 0.3605 0.2264 0.1629 0.133 Uiso 1 1 calc R U . . .
C21 C 0.2885(3) 0.2167(3) 0.1604(4) 0.080(2) Uani 1 1 d . . . . .
H21A H 0.2827 0.2577 0.1636 0.095 Uiso 1 1 calc R U . . .
C22 C 0.2269(2) 0.2264(3) 0.2581(3) 0.0523(13) Uani 1 1 d . . . . .
C23 C 0.2587(3) 0.1862(3) 0.3161(3) 0.0734(18) Uani 1 1 d . . . . .
H23A H 0.2626 0.1463 0.3060 0.088 Uiso 1 1 calc R U . . .
C24 C 0.2845(3) 0.2066(4) 0.3894(4) 0.091(2) Uani 1 1 d . . . . .
H24A H 0.3044 0.1796 0.4283 0.109 Uiso 1 1 calc R U . . .
C25 C 0.2809(3) 0.2657(4) 0.4048(4) 0.094(3) Uani 1 1 d . . . . .
H25A H 0.2989 0.2788 0.4539 0.113 Uiso 1 1 calc R U . . .
C26 C 0.2507(3) 0.3062(4) 0.3476(4) 0.086(2) Uani 1 1 d . . . . .
H26A H 0.2481 0.3464 0.3582 0.103 Uiso 1 1 calc R U . . .
C27 C 0.2241(2) 0.2862(3) 0.2740(3) 0.0624(15) Uani 1 1 d . . . . .
H27A H 0.2044 0.3135 0.2354 0.075 Uiso 1 1 calc R U . . .
C28 C 0.1691(3) 0.3071(3) 0.0151(4) 0.0702(18) Uani 1 1 d . . . . .
H28A H 0.1948 0.2886 0.0035 0.084 Uiso 1 1 calc R U . . .
C29 C 0.1115(3) 0.3107(3) -0.0326(4) 0.081(2) Uani 1 1 d . . . . .
H29A H 0.0904 0.2944 -0.0833 0.097 Uiso 1 1 calc R U . . .
C30 C 0.0896(3) 0.3445(3) 0.0028(4) 0.0691(17) Uani 1 1 d . . . . .
H30A H 0.0512 0.3562 -0.0189 0.083 Uiso 1 1 calc R U . . .
C31 C 0.1342(3) 0.3640(3) 0.0717(4) 0.0708(18) Uani 1 1 d . . . . .
H31A H 0.1321 0.3908 0.1073 0.085 Uiso 1 1 calc R U . . .
C32 C 0.1824(3) 0.3410(3) 0.0784(4) 0.0684(17) Uani 1 1 d . . . . .
H32A H 0.2196 0.3487 0.1202 0.082 Uiso 1 1 calc R U . . .
C33 C 0.1381(2) 0.2016(3) 0.3224(3) 0.0634(16) Uani 1 1 d . . . . .
H33A H 0.1622 0.1965 0.3751 0.095 Uiso 1 1 calc R U . . .
H33B H 0.1459 0.2394 0.3073 0.095 Uiso 1 1 calc R U . . .
H33C H 0.1437 0.1690 0.2968 0.095 Uiso 1 1 calc R U . . .
C34 C 0.0907(3) 0.3721(3) 0.2519(3) 0.0665(17) Uani 1 1 d . . . . .
H34A H 0.0984 0.4100 0.2778 0.100 Uiso 1 1 calc R U . . .
H34B H 0.0660 0.3787 0.1996 0.100 Uiso 1 1 calc R U . . .
H34C H 0.1242 0.3549 0.2600 0.100 Uiso 1 1 calc R U . . .
C35 C -0.0450(3) 0.3135(3) 0.0646(3) 0.0704(18) Uani 1 1 d . . . . .
H35A H -0.0810 0.3292 0.0312 0.106 Uiso 1 1 calc R U . . .
H35B H -0.0420 0.2738 0.0487 0.106 Uiso 1 1 calc R U . . .
H35C H -0.0182 0.3396 0.0647 0.106 Uiso 1 1 calc R U . . .
C36 C -0.0674(2) 0.3428(2) 0.1566(3) 0.0485(12) Uani 1 1 d . . . . .
C43 C 0.0059(2) 0.1365(3) 0.1358(3) 0.0610(15) Uani 1 1 d . . . . .
H43A H -0.0137 0.0989 0.1240 0.091 Uiso 1 1 calc R U . . .
H43B H 0.0435 0.1298 0.1736 0.091 Uiso 1 1 calc R U . . .
H43C H 0.0037 0.1524 0.0919 0.091 Uiso 1 1 calc R U . . .
C44 C -0.0663(2) 0.1679(2) 0.1571(3) 0.0450(12) Uani 1 1 d . . . . .
C45 C -0.1020(2) 0.1176(2) 0.1085(3) 0.0520(13) Uani 1 1 d . . . . .
C46 C -0.1215(3) 0.1183(3) 0.0327(3) 0.0676(17) Uani 1 1 d . . . . .
H46A H -0.1125 0.1500 0.0119 0.081 Uiso 1 1 calc R U . . .
C47 C -0.1547(3) 0.0710(4) -0.0122(4) 0.088(2) Uani 1 1 d . . . . .
H47A H -0.1676 0.0710 -0.0629 0.106 Uiso 1 1 calc R U . . .
C48 C -0.1681(3) 0.0250(4) 0.0181(6) 0.098(3) Uani 1 1 d . . . . .
H48A H -0.1903 -0.0062 -0.0122 0.118 Uiso 1 1 calc R U . . .
C49 C -0.1492(3) 0.0243(3) 0.0927(5) 0.099(3) Uani 1 1 d . . . . .
H49A H -0.1585 -0.0072 0.1132 0.119 Uiso 1 1 calc R U . . .
C50 C -0.1163(3) 0.0706(3) 0.1370(4) 0.0770(19) Uani 1 1 d . . . . .
H50A H -0.1035 0.0699 0.1877 0.092 Uiso 1 1 calc R U . . .
P3A P 0.26794(9) 0.47022(8) 0.23247(10) 0.0795(6) Uani 0.5 1 d D . P A 1
F1A F 0.3216(5) 0.4948(10) 0.2378(10) 0.143(4) Uani 0.5 1 d D . P A 1
F2A F 0.2941(8) 0.4835(9) 0.3172(5) 0.115(5) Uani 0.5 1 d D . P A 1
F3A F 0.2424(8) 0.460(2) 0.1460(7) 0.123(5) Uani 0.5 1 d D . P A 1
F4A F 0.2897(7) 0.4035(5) 0.245(2) 0.108(7) Uani 0.5 1 d D . P A 1
F5A F 0.2137(5) 0.4460(8) 0.2256(11) 0.128(7) Uani 0.5 1 d D . P A 1
F6A F 0.2435(11) 0.5358(6) 0.219(3) 0.136(6) Uani 0.5 1 d D . P A 1
C2A C 0.1009(11) 0.1531(15) -0.0597(17) 0.073(9) Uani 0.5 1 d D . P B 1
C3A C 0.1536(12) 0.1510(14) -0.0461(18) 0.073(10) Uani 0.5 1 d D . P B 1
H3AA H 0.1817 0.1592 0.0024 0.088 Uiso 0.5 1 calc R U P B 1
C4A C 0.1689(14) 0.1379(16) -0.0976(14) 0.063(9) Uani 0.5 1 d D . P B 1
H4AA H 0.2062 0.1369 -0.0805 0.075 Uiso 0.5 1 calc R U P B 1
C5A C 0.1328(9) 0.1263(15) -0.1722(14) 0.069(7) Uani 0.5 1 d D . P B 1
H5AA H 0.1426 0.1193 -0.2073 0.083 Uiso 0.5 1 calc R U P B 1
C6A C 0.0797(9) 0.1269(8) -0.1866(12) 0.086(4) Uani 0.5 1 d D . P B 1
H6AA H 0.0516 0.1173 -0.2346 0.104 Uiso 0.5 1 calc R U P B 1
C7A C 0.0655(15) 0.1407(14) -0.1345(15) 0.088(8) Uani 0.5 1 d D . P B 1
H7AA H 0.0283 0.1416 -0.1516 0.105 Uiso 0.5 1 calc R U P B 1
C8A C 0.0133(11) 0.1722(9) -0.0419(17) 0.053(4) Uani 0.5 1 d D . P B 1
C9A C -0.0120(9) 0.1160(13) -0.0653(16) 0.085(6) Uani 0.5 1 d D . P B 1
H9AA H 0.0090 0.0810 -0.0528 0.102 Uiso 0.5 1 calc R U P B 1
C10A C -0.0689(8) 0.1127(8) -0.1076(13) 0.081(4) Uani 0.5 1 d D . P B 1
H10A H -0.0863 0.0755 -0.1242 0.097 Uiso 0.5 1 calc R U P B 1
C11A C -0.0993(8) 0.1653(6) -0.1247(12) 0.077(4) Uani 0.5 1 d D . P B 1
H11A H -0.1373 0.1635 -0.1518 0.093 Uiso 0.5 1 calc R U P B 1
C12A C -0.0734(9) 0.2205(7) -0.1018(13) 0.077(4) Uani 0.5 1 d D . P B 1
H12A H -0.0944 0.2556 -0.1152 0.092 Uiso 0.5 1 calc R U P B 1
C13A C -0.0167(9) 0.2250(11) -0.059(2) 0.071(7) Uani 0.5 1 d D . P B 1
H13A H 0.0004 0.2623 -0.0430 0.085 Uiso 0.5 1 calc R U P B 1
C37A C -0.0972(7) 0.3980(8) 0.1106(12) 0.045(4) Uani 0.5 1 d D . P C 1
C38A C -0.1534(6) 0.3942(8) 0.0652(10) 0.073(4) Uani 0.5 1 d D . P C 1
H38A H -0.1711 0.3592 0.0660 0.088 Uiso 0.5 1 calc R U P C 1
C39A C -0.1845(8) 0.4420(8) 0.0178(12) 0.109(5) Uani 0.5 1 d D . P C 1
H39A H -0.2223 0.4392 -0.0132 0.130 Uiso 0.5 1 calc R U P C 1
C40A C -0.1563(7) 0.4937(8) 0.0190(11) 0.094(4) Uani 0.5 1 d D . P C 1
H40A H -0.1758 0.5254 -0.0130 0.113 Uiso 0.5 1 calc R U P C 1
C41A C -0.1000(7) 0.4994(8) 0.0668(12) 0.113(5) Uani 0.5 1 d D . P C 1
H41A H -0.0824 0.5357 0.0700 0.136 Uiso 0.5 1 calc R U P C 1
C42A C -0.0706(7) 0.4499(7) 0.1096(11) 0.079(5) Uani 0.5 1 d D . P C 1
H42A H -0.0326 0.4516 0.1379 0.094 Uiso 0.5 1 calc R U P C 1
Cl2A Cl 0.0634(10) 0.5012(12) 0.1235(12) 0.119(5) Uani 0.15 1 d D . P D 1
C51A C 0.1081(15) 0.5533(12) 0.122(3) 0.068(9) Uani 0.15 1 d D . P D 1
H51G H 0.1109 0.5477 0.0787 0.081 Uiso 0.15 1 calc R U P D 1
H51F H 0.1443 0.5494 0.1665 0.081 Uiso 0.15 1 calc R U P D 1
Cl1A Cl 0.0806(6) 0.6220(10) 0.1202(12) 0.081(3) Uani 0.15 1 d D U P D 1
P3B P 0.26794(9) 0.47022(8) 0.23247(10) 0.0795(6) Uani 0.5 1 d D . P E 2
F1B F 0.3295(4) 0.4896(10) 0.2649(10) 0.143(4) Uani 0.5 1 d D U P E 2
F2B F 0.2751(9) 0.4802(15) 0.3102(7) 0.202(13) Uani 0.5 1 d D . P E 2
F3B F 0.2639(8) 0.457(2) 0.1554(8) 0.123(5) Uani 0.5 1 d D U P E 2
F4B F 0.2867(10) 0.4027(5) 0.256(2) 0.139(11) Uani 0.5 1 d D . P E 2
F5B F 0.2073(4) 0.4499(8) 0.1974(11) 0.141(8) Uani 0.5 1 d D U P E 2
F6B F 0.2486(11) 0.5371(6) 0.208(3) 0.136(6) Uani 0.5 1 d D U P E 2
C2B C 0.1107(10) 0.1578(11) -0.0615(14) 0.041(4) Uani 0.5 1 d D U P B 2
C3B C 0.1635(10) 0.1438(12) -0.042(2) 0.049(6) Uani 0.5 1 d D . P B 2
H3BA H 0.1900 0.1399 0.0078 0.059 Uiso 0.5 1 calc R U P B 2
C4B C 0.1792(16) 0.1353(18) -0.0946(17) 0.077(11) Uani 0.5 1 d D . P B 2
H4BA H 0.2144 0.1250 -0.0823 0.092 Uiso 0.5 1 calc R U P B 2
C5B C 0.1359(10) 0.1442(15) -0.166(2) 0.101(13) Uani 0.5 1 d D . P B 2
H5BA H 0.1441 0.1400 -0.2036 0.121 Uiso 0.5 1 calc R U P B 2
C6B C 0.0820(9) 0.1584(8) -0.1907(11) 0.086(4) Uani 0.5 1 d D U P B 2
H6BA H 0.0556 0.1627 -0.2410 0.104 Uiso 0.5 1 calc R U P B 2
C7B C 0.0699(14) 0.1658(14) -0.1354(13) 0.088(8) Uani 0.5 1 d D . P B 2
H7BA H 0.0346 0.1761 -0.1479 0.105 Uiso 0.5 1 calc R U P B 2
C8B C 0.0222(11) 0.1564(9) -0.0332(17) 0.053(4) Uani 0.5 1 d D U P B 2
C9B C -0.0016(9) 0.0997(13) -0.0560(17) 0.085(6) Uani 0.5 1 d D . P B 2
H9BA H 0.0215 0.0665 -0.0436 0.102 Uiso 0.5 1 calc R U P B 2
C10B C -0.0578(8) 0.0891(8) -0.0961(13) 0.081(4) Uani 0.5 1 d D U P B 2
H10B H -0.0717 0.0501 -0.1092 0.097 Uiso 0.5 1 calc R U P B 2
C11B C -0.0923(8) 0.1387(6) -0.1159(12) 0.077(4) Uani 0.5 1 d D U P B 2
H11B H -0.1300 0.1334 -0.1449 0.093 Uiso 0.5 1 calc R U P B 2
C12B C -0.0709(9) 0.1957(7) -0.0928(13) 0.077(4) Uani 0.5 1 d D U P B 2
H12B H -0.0941 0.2286 -0.1040 0.092 Uiso 0.5 1 calc R U P B 2
C13B C -0.0144(8) 0.2040(10) -0.0525(18) 0.059(6) Uani 0.5 1 d D . P B 2
H13B H -0.0006 0.2429 -0.0379 0.071 Uiso 0.5 1 calc R U P B 2
C37B C -0.1092(7) 0.3840(9) 0.1038(14) 0.049(5) Uani 0.5 1 d D U P C 2
C38B C -0.1649(6) 0.3742(8) 0.0691(10) 0.073(4) Uani 0.5 1 d D U P C 2
H38B H -0.1774 0.3384 0.0784 0.088 Uiso 0.5 1 calc R U P C 2
C39B C -0.2032(8) 0.4169(7) 0.0203(11) 0.109(5) Uani 0.5 1 d D U P C 2
H39B H -0.2407 0.4105 -0.0035 0.130 Uiso 0.5 1 calc R U P C 2
C40B C -0.1812(7) 0.4699(9) 0.0100(11) 0.094(4) Uani 0.5 1 d D U P C 2
H40B H -0.2059 0.4983 -0.0230 0.113 Uiso 0.5 1 calc R U P C 2
C41B C -0.1259(7) 0.4842(9) 0.0440(13) 0.113(5) Uani 0.5 1 d D U P C 2
H41B H -0.1132 0.5207 0.0368 0.136 Uiso 0.5 1 calc R U P C 2
C42B C -0.0913(8) 0.4382(9) 0.0902(12) 0.087(7) Uani 0.5 1 d D U P C 2
H42B H -0.0538 0.4443 0.1135 0.105 Uiso 0.5 1 calc R U P C 2
Cl2B Cl 0.0502(10) 0.5023(12) 0.0792(12) 0.119(5) Uani 0.15 1 d D U P F 2
C51B C 0.1041(15) 0.5462(12) 0.1441(19) 0.068(9) Uani 0.15 1 d D U P F 2
H51D H 0.1062 0.5421 0.1914 0.081 Uiso 0.15 1 calc R U P F 2
H51E H 0.1377 0.5298 0.1505 0.081 Uiso 0.15 1 calc R U P F 2
Cl1B Cl 0.1018(6) 0.6216(10) 0.1247(12) 0.081(3) Uani 0.15 1 d D U P F 2

loop_
_atom_site_aniso_label
_atom_site_aniso_U_11
_atom_site_aniso_U_22
_atom_site_aniso_U_33
_atom_site_aniso_U_23
_atom_site_aniso_U_13
_atom_site_aniso_U_12
Ru2 0.0473(3) 0.0567(3) 0.0395(2) 0.00165(18) 0.0286(2) -0.00156(19)
Ru1 0.0458(2) 0.0503(2) 0.0362(2) 0.00073(17) 0.02766(19) 0.00038(18)
P1 0.0575(9) 0.0684(10) 0.0466(8) -0.0110(7) 0.0335(7) -0.0100(7)
P2 0.0492(8) 0.0549(8) 0.0473(7) 0.0040(6) 0.0311(6) 0.0009(6)
N1 0.059(3) 0.057(3) 0.046(2) 0.001(2) 0.034(2) 0.003(2)
N2 0.043(2) 0.056(3) 0.042(2) 0.0092(19) 0.0285(19) 0.0073(19)
N3 0.052(3) 0.053(3) 0.046(2) -0.001(2) 0.031(2) -0.006(2)
N4 0.056(3) 0.062(3) 0.037(2) 0.006(2) 0.030(2) 0.006(2)
N5 0.051(2) 0.046(2) 0.044(2) -0.0088(18) 0.034(2) -0.0022(19)
C1 0.043(3) 0.050(3) 0.028(2) -0.001(2) 0.016(2) 0.004(2)
C14 0.082(4) 0.058(4) 0.066(4) -0.007(3) 0.045(4) -0.013(3)
C15 0.065(4) 0.056(3) 0.056(3) 0.002(3) 0.038(3) -0.006(3)
C16 0.062(4) 0.072(4) 0.053(3) 0.012(3) 0.036(3) 0.010(3)
C17 0.081(5) 0.077(5) 0.087(5) 0.009(4) 0.052(4) 0.017(4)
C18 0.109(6) 0.091(6) 0.112(6) 0.024(5) 0.079(6) 0.039(5)
C19 0.100(5) 0.115(6) 0.124(6) 0.034(5) 0.083(5) 0.030(5)
C20 0.102(6) 0.118(7) 0.163(9) 0.043(6) 0.105(7) 0.025(5)
C21 0.071(4) 0.087(5) 0.103(5) 0.019(4) 0.060(4) 0.008(4)
C22 0.045(3) 0.070(4) 0.045(3) -0.001(3) 0.025(2) -0.007(3)
C23 0.071(4) 0.083(5) 0.057(4) 0.008(3) 0.028(3) -0.003(4)
C24 0.076(5) 0.121(7) 0.052(4) 0.016(4) 0.016(4) -0.009(5)
C25 0.088(6) 0.127(7) 0.051(4) -0.017(5) 0.025(4) -0.037(5)
C26 0.097(6) 0.092(5) 0.068(4) -0.023(4) 0.043(4) -0.033(4)
C27 0.065(4) 0.069(4) 0.054(3) -0.005(3) 0.033(3) -0.015(3)
C28 0.085(5) 0.080(5) 0.071(4) 0.009(3) 0.059(4) -0.009(4)
C29 0.099(6) 0.096(5) 0.054(4) 0.019(4) 0.043(4) -0.009(4)
C30 0.062(4) 0.079(5) 0.071(4) 0.025(4) 0.038(4) 0.013(3)
C31 0.101(5) 0.052(4) 0.081(5) 0.009(3) 0.063(4) 0.002(3)
C32 0.080(4) 0.066(4) 0.068(4) 0.005(3) 0.045(4) -0.013(3)
C33 0.046(3) 0.090(5) 0.055(3) 0.018(3) 0.027(3) 0.005(3)
C34 0.092(5) 0.061(4) 0.065(4) -0.002(3) 0.054(4) -0.019(3)
C35 0.080(4) 0.096(5) 0.044(3) 0.015(3) 0.038(3) 0.026(4)
C36 0.054(3) 0.051(3) 0.041(3) -0.001(2) 0.026(2) 0.000(3)
C43 0.066(4) 0.059(4) 0.071(4) -0.017(3) 0.046(3) -0.004(3)
C44 0.051(3) 0.048(3) 0.038(3) 0.000(2) 0.025(2) 0.001(2)
C45 0.057(3) 0.050(3) 0.053(3) -0.006(3) 0.031(3) -0.002(3)
C46 0.074(4) 0.070(4) 0.060(4) -0.012(3) 0.035(3) -0.003(3)
C47 0.079(5) 0.101(6) 0.071(5) -0.037(4) 0.029(4) -0.006(4)
C48 0.094(6) 0.076(5) 0.122(7) -0.049(5) 0.054(6) -0.027(5)
C49 0.113(7) 0.066(5) 0.119(7) -0.015(5) 0.061(6) -0.031(5)
C50 0.092(5) 0.059(4) 0.071(4) -0.005(3) 0.037(4) -0.015(4)
P3A 0.0962(15) 0.0558(10) 0.0624(11) 0.0016(8) 0.0246(10) 0.0051(10)
F1A 0.130(5) 0.145(6) 0.138(12) -0.024(7) 0.059(6) -0.044(5)
F2A 0.151(10) 0.092(9) 0.047(7) 0.009(6) 0.013(6) 0.008(7)
F3A 0.173(14) 0.099(5) 0.083(4) -0.008(5) 0.056(7) -0.017(14)
F4A 0.099(12) 0.083(13) 0.126(15) 0.002(10) 0.047(11) 0.034(10)
F5A 0.120(12) 0.110(11) 0.154(14) -0.011(9) 0.072(10) -0.027(9)
F6A 0.171(6) 0.059(3) 0.111(12) 0.003(3) 0.027(4) 0.026(3)
C2A 0.055(12) 0.105(16) 0.073(13) -0.012(10) 0.043(10) -0.027(10)
C3A 0.12(3) 0.071(13) 0.055(15) -0.003(10) 0.065(18) 0.010(15)
C4A 0.071(14) 0.062(15) 0.08(2) -0.007(12) 0.060(15) -0.006(10)
C5A 0.099(15) 0.074(17) 0.046(10) -0.017(11) 0.046(9) 0.001(11)
C6A 0.098(6) 0.106(10) 0.058(4) -0.007(8) 0.043(4) 0.001(8)
C7A 0.076(7) 0.13(3) 0.055(4) -0.017(10) 0.036(4) 0.001(13)
C8A 0.051(7) 0.060(9) 0.046(6) -0.009(7) 0.024(5) -0.001(6)
C9A 0.075(9) 0.086(14) 0.084(8) -0.018(9) 0.034(7) -0.015(9)
C10A 0.074(7) 0.079(9) 0.078(7) -0.018(7) 0.031(5) -0.016(7)
C11A 0.073(6) 0.084(9) 0.072(6) -0.008(8) 0.036(5) -0.008(7)
C12A 0.068(5) 0.087(9) 0.075(6) -0.001(8) 0.037(4) 0.005(7)
C13A 0.064(11) 0.072(17) 0.071(12) -0.003(13) 0.032(9) 0.002(9)
C37A 0.052(9) 0.043(9) 0.040(8) 0.005(7) 0.024(7) -0.002(7)
C38A 0.076(7) 0.069(8) 0.069(5) 0.005(5) 0.034(5) 0.009(6)
C39A 0.105(9) 0.109(9) 0.098(6) 0.006(7) 0.043(6) 0.029(7)
C40A 0.098(9) 0.090(8) 0.085(6) 0.023(6) 0.041(6) 0.018(7)
C41A 0.124(10) 0.096(8) 0.116(9) 0.027(7) 0.060(8) 0.001(7)
C42A 0.061(11) 0.058(9) 0.083(12) 0.029(9) 0.014(9) 0.002(8)
Cl2A 0.117(10) 0.103(6) 0.164(16) 0.012(13) 0.092(13) 0.002(7)
C51A 0.064(11) 0.086(12) 0.071(13) 0.007(9) 0.048(8) 0.012(8)
Cl1A 0.061(9) 0.099(5) 0.096(5) 0.032(4) 0.050(8) 0.004(8)
P3B 0.0962(15) 0.0558(10) 0.0624(11) 0.0016(8) 0.0246(10) 0.0051(10)
F1B 0.130(5) 0.145(6) 0.138(12) -0.024(7) 0.059(6) -0.044(5)
F2B 0.31(3) 0.20(2) 0.101(14) -0.036(14) 0.111(17) -0.01(2)
F3B 0.173(14) 0.099(5) 0.083(4) -0.008(5) 0.056(7) -0.017(14)
F4B 0.19(2) 0.059(11) 0.140(18) 0.039(12) 0.062(15) -0.001(11)
F5B 0.085(9) 0.149(13) 0.174(14) -0.061(10) 0.056(8) 0.012(8)
F6B 0.171(6) 0.059(3) 0.111(12) 0.003(3) 0.027(4) 0.026(3)
C2B 0.044(9) 0.054(8) 0.044(7) -0.008(5) 0.037(6) -0.001(6)
C3B 0.036(7) 0.054(11) 0.062(13) -0.008(9) 0.029(7) -0.006(7)
C4B 0.088(18) 0.082(19) 0.08(2) -0.016(14) 0.055(13) 0.000(13)
C5B 0.14(2) 0.10(3) 0.11(2) -0.067(16) 0.102(18) -0.048(15)
C6B 0.098(6) 0.106(10) 0.058(4) -0.007(8) 0.043(4) 0.001(8)
C7B 0.076(7) 0.13(3) 0.055(4) -0.017(10) 0.036(4) 0.001(13)
C8B 0.051(7) 0.060(9) 0.046(6) -0.009(7) 0.024(5) -0.001(6)
C9B 0.075(9) 0.086(14) 0.084(8) -0.018(9) 0.034(7) -0.015(9)
C10B 0.074(7) 0.079(9) 0.078(7) -0.018(7) 0.031(5) -0.016(7)
C11B 0.073(6) 0.084(9) 0.072(6) -0.008(8) 0.036(5) -0.008(7)
C12B 0.068(5) 0.087(9) 0.075(6) -0.001(8) 0.037(4) 0.005(7)
C13B 0.064(11) 0.063(16) 0.054(10) -0.007(11) 0.034(9) -0.003(9)
C37B 0.048(8) 0.057(9) 0.047(7) -0.002(6) 0.027(6) 0.001(6)
C38B 0.076(7) 0.069(8) 0.069(5) 0.005(5) 0.034(5) 0.009(6)
C39B 0.105(9) 0.109(9) 0.098(6) 0.006(7) 0.043(6) 0.029(7)
C40B 0.098(9) 0.090(8) 0.085(6) 0.023(6) 0.041(6) 0.018(7)
C41B 0.124(10) 0.096(8) 0.116(9) 0.027(7) 0.060(8) 0.001(7)
C42B 0.079(10) 0.088(11) 0.090(10) 0.016(8) 0.041(8) 0.003(8)
Cl2B 0.117(10) 0.103(6) 0.164(16) 0.012(13) 0.092(13) 0.002(7)
C51B 0.064(11) 0.086(12) 0.071(13) 0.007(9) 0.048(8) 0.012(8)
Cl1B 0.061(9) 0.099(5) 0.096(5) 0.032(4) 0.050(8) 0.004(8)

loop_
_atom_type_symbol
_atom_type_description
_atom_type_scat_dispersion_real
_atom_type_scat_dispersion_imag
_atom_type_scat_source
C C 0.0033 0.0016 'International Tables Vol C Tables 4.2.6.8 and 6.1.1.4'
H H 0.0000 0.0000 'International Tables Vol C Tables 4.2.6.8 and 6.1.1.4'
N N 0.0061 0.0033 'International Tables Vol C Tables 4.2.6.8 and 6.1.1.4'
O O 0.0106 0.0060 'International Tables Vol C Tables 4.2.6.8 and 6.1.1.4'
F F 0.0171 0.0103 'International Tables Vol C Tables 4.2.6.8 and 6.1.1.4'
P P 0.1023 0.0942 'International Tables Vol C Tables 4.2.6.8 and 6.1.1.4'
Cl Cl 0.1484 0.1585 'International Tables Vol C Tables 4.2.6.8 and 6.1.1.4'
Ru Ru -1.2594 0.8363 'International Tables Vol C Tables 4.2.6.8 and 6.1.1.4'

loop_
_geom_angle_atom_site_label_1
_geom_angle_atom_site_label_2
_geom_angle_atom_site_label_3
_geom_angle
_geom_angle_site_symmetry_1
_geom_angle_site_symmetry_3
C1 Ru2 C29 133.3(2) . .
C1 Ru2 C30 99.7(2) . .
C29 Ru2 C30 37.1(2) . .
C1 Ru2 C28 157.4(2) . .
C29 Ru2 C28 37.1(2) . .
C30 Ru2 C28 62.4(2) . .
C1 Ru2 C31 96.0(2) . .
C29 Ru2 C31 60.9(3) . .
C30 Ru2 C31 36.7(2) . .
C28 Ru2 C31 61.4(2) . .
C1 Ru2 C32 124.3(2) . .
C29 Ru2 C32 60.5(3) . .
C30 Ru2 C32 61.1(2) . .
C28 Ru2 C32 36.3(2) . .
C31 Ru2 C32 36.3(2) . .
C1 Ru2 P1 90.45(15) . .
C29 Ru2 P1 95.0(2) . .
C30 Ru2 P1 115.13(19) . .
C28 Ru2 P1 109.29(18) . .
C31 Ru2 P1 151.75(19) . .
C32 Ru2 P1 145.16(17) . .
C1 Ru2 P2 84.58(14) . .
C29 Ru2 P2 142.2(2) . .
C30 Ru2 P2 160.81(19) . .
C28 Ru2 P2 108.00(19) . .
C31 Ru2 P2 124.59(19) . .
C32 Ru2 P2 100.96(18) . .
P1 Ru2 P2 83.33(6) . .
N3 Ru1 N4 89.73(18) . .
N3 Ru1 N5 177.44(15) . .
N4 Ru1 N5 90.76(17) . .
N3 Ru1 N2 90.07(17) . .
N4 Ru1 N2 175.93(15) . .
N5 Ru1 N2 89.26(17) . .
N3 Ru1 N1 92.18(16) . .
N4 Ru1 N1 91.27(16) . .
N5 Ru1 N1 90.32(16) . .
N2 Ru1 N1 92.80(15) . .
N3 Ru1 Ru1 89.11(11) . 2
N4 Ru1 Ru1 87.80(11) . 2
N5 Ru1 Ru1 88.39(10) . 2
N2 Ru1 Ru1 88.13(11) . 2
N1 Ru1 Ru1 178.41(12) . 2
C2A P1 C14 103.7(12) . .
C8B P1 C14 100.1(8) . .
C8B P1 C2B 104.4(14) . .
C14 P1 C2B 104.7(8) . .
C2A P1 C8A 98.5(14) . .
C14 P1 C8A 110.9(8) . .
C2A P1 Ru2 117.4(10) . .
C8B P1 Ru2 124.3(7) . .
C14 P1 Ru2 111.1(2) . .
C2B P1 Ru2 110.1(7) . .
C8A P1 Ru2 114.2(7) . .
C16 P2 C15 105.0(3) . .
C16 P2 C22 100.2(3) . .
C15 P2 C22 104.9(2) . .
C16 P2 Ru2 119.75(18) . .
C15 P2 Ru2 106.5(2) . .
C22 P2 Ru2 118.9(2) . .
C1 N1 Ru1 176.6(4) . .
C44 N2 C33 120.8(4) 2 .
C44 N2 Ru1 119.1(3) 2 .
C33 N2 Ru1 120.0(3) . .
C36 N3 C34 120.1(5) 2 .
C36 N3 Ru1 119.2(4) 2 .
C34 N3 Ru1 120.6(3) . .
C36 N4 C35 118.8(4) . .
C36 N4 Ru1 120.0(3) . .
C35 N4 Ru1 121.2(3) . .
C44 N5 C43 120.5(4) . .
C44 N5 Ru1 119.2(3) . .
C43 N5 Ru1 120.0(3) . .
N1 C1 Ru2 176.8(5) . .
C15 C14 P1 110.8(4) . .
C15 C14 H14A 109.5 . .
P1 C14 H14A 109.5 . .
C15 C14 H14B 109.5 . .
P1 C14 H14B 109.5 . .
H14A C14 H14B 108.1 . .
C14 C15 P2 109.5(4) . .
C14 C15 H15A 109.8 . .
P2 C15 H15A 109.8 . .
C14 C15 H15B 109.8 . .
P2 C15 H15B 109.8 . .
H15A C15 H15B 108.2 . .
C21 C16 C17 118.2(6) . .
C21 C16 P2 119.2(5) . .
C17 C16 P2 122.7(5) . .
C16 C17 C18 120.2(7) . .
C16 C17 H17A 119.9 . .
C18 C17 H17A 119.9 . .
C19 C18 C17 120.9(8) . .
C19 C18 H18A 119.5 . .
C17 C18 H18A 119.5 . .
C20 C19 C18 120.0(8) . .
C20 C19 H19A 120.0 . .
C18 C19 H19A 120.0 . .
C19 C20 C21 120.1(8) . .
C19 C20 H20A 120.0 . .
C21 C20 H20A 120.0 . .
C16 C21 C20 120.7(7) . .
C16 C21 H21A 119.7 . .
C20 C21 H21A 119.7 . .
C27 C22 C23 119.6(6) . .
C27 C22 P2 120.1(4) . .
C23 C22 P2 120.2(5) . .
C22 C23 C24 119.3(7) . .
C22 C23 H23A 120.3 . .
C24 C23 H23A 120.3 . .
C25 C24 C23 120.8(7) . .
C25 C24 H24A 119.6 . .
C23 C24 H24A 119.6 . .
C24 C25 C26 120.3(7) . .
C24 C25 H25A 119.8 . .
C26 C25 H25A 119.8 . .
C25 C26 C27 119.6(7) . .
C25 C26 H26A 120.2 . .
C27 C26 H26A 120.2 . .
C22 C27 C26 120.4(6) . .
C22 C27 H27A 119.8 . .
C26 C27 H27A 119.8 . .
C32 C28 C29 106.5(6) . .
C32 C28 Ru2 72.9(3) . .
C29 C28 Ru2 70.9(3) . .
C32 C28 H28A 126.6 . .
C29 C28 H28A 126.6 . .
Ru2 C28 H28A 126.6 . .
C30 C29 C28 109.1(6) . .
C30 C29 Ru2 71.6(3) . .
C28 C29 Ru2 71.9(3) . .
C30 C29 H29A 125.4 . .
C28 C29 H29A 125.4 . .
Ru2 C29 H29A 125.4 . .
C29 C30 C31 107.0(6) . .
C29 C30 Ru2 71.3(4) . .
C31 C30 Ru2 73.1(4) . .
C29 C30 H30A 126.3 . .
C31 C30 H30A 126.3 . .
Ru2 C30 H30A 126.3 . .
C32 C31 C30 107.8(6) . .
C32 C31 Ru2 71.8(4) . .
C30 C31 Ru2 70.3(4) . .
C32 C31 H31A 126.0 . .
C30 C31 H31A 126.0 . .
Ru2 C31 H31A 126.0 . .
C28 C32 C31 109.5(6) . .
C28 C32 Ru2 70.8(3) . .
C31 C32 Ru2 71.9(4) . .
C28 C32 H32A 125.3 . .
C31 C32 H32A 125.3 . .
Ru2 C32 H32A 125.3 . .
N2 C33 H33A 109.5 . .
N2 C33 H33B 109.5 . .
H33A C33 H33B 109.5 . .
N2 C33 H33C 109.5 . .
H33A C33 H33C 109.5 . .
H33B C33 H33C 109.5 . .
N3 C34 H34A 109.5 . .
N3 C34 H34B 109.5 . .
H34A C34 H34B 109.5 . .
N3 C34 H34C 109.5 . .
H34A C34 H34C 109.5 . .
H34B C34 H34C 109.5 . .
N4 C35 H35A 109.5 . .
N4 C35 H35B 109.5 . .
H35A C35 H35B 109.5 . .
N4 C35 H35C 109.5 . .
H35A C35 H35C 109.5 . .
H35B C35 H35C 109.5 . .
N4 C36 N3 117.9(5) . 2
N4 C36 C37B 122.8(11) . .
N3 C36 C37B 118.7(11) 2 .
N4 C36 C37A 120.2(10) . .
N3 C36 C37A 121.2(10) 2 .
N5 C43 H43A 109.5 . .
N5 C43 H43B 109.5 . .
H43A C43 H43B 109.5 . .
N5 C43 H43C 109.5 . .
H43A C43 H43C 109.5 . .
H43B C43 H43C 109.5 . .
N5 C44 N2 118.5(5) . 2
N5 C44 C45 120.9(4) . .
N2 C44 C45 120.6(5) 2 .
C50 C45 C46 118.7(6) . .
C50 C45 C44 121.4(5) . .
C46 C45 C44 119.9(5) . .
C45 C46 C47 119.4(7) . .
C45 C46 H46A 120.3 . .
C47 C46 H46A 120.3 . .
C48 C47 C46 120.2(7) . .
C48 C47 H47A 119.9 . .
C46 C47 H47A 119.9 . .
C49 C48 C47 120.5(7) . .
C49 C48 H48A 119.7 . .
C47 C48 H48A 119.7 . .
C48 C49 C50 119.4(8) . .
C48 C49 H49A 120.3 . .
C50 C49 H49A 120.3 . .
C45 C50 C49 121.7(7) . .
C45 C50 H50A 119.2 . .
C49 C50 H50A 119.2 . .
F2A P3A F6A 86(2) . .
F2A P3A F4A 94.3(15) . .
F6A P3A F4A 177.3(9) . .
F2A P3A F1A 89.2(7) . .
F6A P3A F1A 91.2(8) . .
F4A P3A F1A 91.4(8) . .
F2A P3A F5A 91.8(8) . .
F6A P3A F5A 88.4(8) . .
F4A P3A F5A 89.0(8) . .
F1A P3A F5A 178.9(9) . .
F2A P3A F3A 177.4(15) . .
F6A P3A F3A 92(3) . .
F4A P3A F3A 87(2) . .
F1A P3A F3A 88.9(7) . .
F5A P3A F3A 90.1(7) . .
C3A C2A C7A 107(3) . .
C3A C2A P1 118(2) . .
C7A C2A P1 134(2) . .
C2A C3A C4A 127(3) . .
C2A C3A H3AA 116.6 . .
C4A C3A H3AA 116.6 . .
C5A C4A C3A 125(3) . .
C5A C4A H4AA 117.7 . .
C3A C4A H4AA 117.7 . .
C4A C5A C6A 109(3) . .
C4A C5A H5AA 125.3 . .
C6A C5A H5AA 125.3 . .
C7A C6A C5A 125(3) . .
C7A C6A H6AA 117.7 . .
C5A C6A H6AA 117.7 . .
C2A C7A C6A 127(3) . .
C2A C7A H7AA 116.5 . .
C6A C7A H7AA 116.5 . .
C13A C8A C9A 122(3) . .
C13A C8A P1 121.3(18) . .
C9A C8A P1 117.1(17) . .
C8A C9A C10A 120(3) . .
C8A C9A H9AA 120.2 . .
C10A C9A H9AA 120.2 . .
C11A C10A C9A 119(2) . .
C11A C10A H10A 120.4 . .
C9A C10A H10A 120.4 . .
C12A C11A C10A 120.3(18) . .
C12A C11A H11A 119.9 . .
C10A C11A H11A 119.9 . .
C11A C12A C13A 121(2) . .
C11A C12A H12A 119.3 . .
C13A C12A H12A 119.3 . .
C8A C13A C12A 118(2) . .
C8A C13A H13A 121.1 . .
C12A C13A H13A 121.1 . .
C38A C37A C42A 119.5(16) . .
C38A C37A C36 117.2(12) . .
C42A C37A C36 123.2(12) . .
C37A C38A C39A 121.5(16) . .
C37A C38A H38A 119.2 . .
C39A C38A H38A 119.2 . .
C40A C39A C38A 117.3(18) . .
C40A C39A H39A 121.4 . .
C38A C39A H39A 121.4 . .
C39A C40A C41A 122.0(18) . .
C39A C40A H40A 119.0 . .
C41A C40A H40A 119.0 . .
C42A C41A C40A 118.6(17) . .
C42A C41A H41A 120.7 . .
C40A C41A H41A 120.7 . .
C37A C42A C41A 120.8(16) . .
C37A C42A H42A 119.6 . .
C41A C42A H42A 119.6 . .
Cl2A C51A Cl1A 105(2) . .
Cl2A C51A H51G 110.8 . .
Cl1A C51A H51G 110.8 . .
Cl2A C51A H51F 110.8 . .
Cl1A C51A H51F 110.8 . .
H51G C51A H51F 108.8 . .
C3B C2B C7B 121(3) . .
C3B C2B P1 122(2) . .
C7B C2B P1 117.1(17) . .
C2B C3B C4B 124(3) . .
C2B C3B H3BA 118.2 . .
C4B C3B H3BA 118.2 . .
C5B C4B C3B 112(4) . .
C5B C4B H4BA 124.2 . .
C3B C4B H4BA 124.2 . .
C4B C5B C6B 129(3) . .
C4B C5B H5BA 115.6 . .
C6B C5B H5BA 115.6 . .
C7B C6B C5B 116(3) . .
C7B C6B H6BA 122.1 . .
C5B C6B H6BA 122.1 . .
C2B C7B C6B 120(3) . .
C2B C7B H7BA 120.2 . .
C6B C7B H7BA 120.2 . .
C13B C8B C9B 115(3) . .
C13B C8B P1 118.0(17) . .
C9B C8B P1 126.8(18) . .
C8B C9B C10B 124(3) . .
C8B C9B H9BA 117.8 . .
C10B C9B H9BA 117.8 . .
C11B C10B C9B 118(2) . .
C11B C10B H10B 121.1 . .
C9B C10B H10B 121.1 . .
C12B C11B C10B 120.1(18) . .
C12B C11B H11B 120.0 . .
C10B C11B H11B 120.0 . .
C11B C12B C13B 120(2) . .
C11B C12B H12B 120.0 . .
C13B C12B H12B 120.0 . .
C8B C13B C12B 123(2) . .
C8B C13B H13B 118.7 . .
C12B C13B H13B 118.7 . .
C38B C37B C42B 118.3(19) . .
C38B C37B C36 124.6(15) . .
C42B C37B C36 117.1(14) . .
C37B C38B C39B 121.6(17) . .
C37B C38B H38B 119.2 . .
C39B C38B H38B 119.2 . .
C40B C39B C38B 115.7(17) . .
C40B C39B H39B 122.1 . .
C38B C39B H39B 122.1 . .
C41B C40B C39B 126.4(18) . .
C41B C40B H40B 116.8 . .
C39B C40B H40B 116.8 . .
C40B C41B C42B 113.3(18) . .
C40B C41B H41B 123.4 . .
C42B C41B H41B 123.4 . .
C37B C42B C41B 124.6(19) . .
C37B C42B H42B 117.7 . .
C41B C42B H42B 117.7 . .
Cl1B C51B Cl2B 117(2) . .
Cl1B C51B H51D 108.1 . .
Cl2B C51B H51D 108.1 . .
Cl1B C51B H51E 108.1 . .
Cl2B C51B H51E 108.1 . .
H51D C51B H51E 107.3 . .

loop_
_geom_bond_atom_site_label_1
_geom_bond_atom_site_label_2
_geom_bond_distance
_geom_bond_site_symmetry_2
Ru2 C1 2.013(5) .
Ru2 C29 2.217(6) .
Ru2 C30 2.222(6) .
Ru2 C28 2.230(6) .
Ru2 C31 2.258(6) .
Ru2 C32 2.257(6) .
Ru2 P1 2.2632(16) .
Ru2 P2 2.2756(15) .
Ru1 N3 2.041(4) .
Ru1 N4 2.048(4) .
Ru1 N5 2.055(4) .
Ru1 N2 2.055(4) .
Ru1 N1 2.259(4) .
Ru1 Ru1 2.3105(8) 2
P1 C2A 1.71(3) .
P1 C8B 1.75(3) .
P1 C14 1.849(6) .
P1 C2B 1.90(3) .
P1 C8A 1.92(3) .
P2 C16 1.824(6) .
P2 C15 1.825(5) .
P2 C22 1.834(5) .
N1 C1 1.121(6) .
N2 C44 1.330(6) 2
N2 C33 1.464(6) .
N3 C36 1.338(6) 2
N3 C34 1.469(6) .
N4 C36 1.339(6) .
N4 C35 1.476(6) .
N5 C44 1.331(6) .
N5 C43 1.470(6) .
C14 C15 1.554(8) .
C14 H14A 0.9700 .
C14 H14B 0.9700 .
C15 H15A 0.9700 .
C15 H15B 0.9700 .
C16 C21 1.391(9) .
C16 C17 1.403(9) .
C17 C18 1.403(9) .
C17 H17A 0.9300 .
C18 C19 1.369(11) .
C18 H18A 0.9300 .
C19 C20 1.371(11) .
C19 H19A 0.9300 .
C20 C21 1.416(9) .
C20 H20A 0.9300 .
C21 H21A 0.9300 .
C22 C27 1.378(8) .
C22 C23 1.396(8) .
C23 C24 1.392(9) .
C23 H23A 0.9300 .
C24 C25 1.362(11) .
C24 H24A 0.9300 .
C25 C26 1.383(11) .
C25 H25A 0.9300 .
C26 C27 1.394(8) .
C26 H26A 0.9300 .
C27 H27A 0.9300 .
C28 C32 1.397(9) .
C28 C29 1.416(9) .
C28 H28A 0.9800 .
C29 C30 1.413(9) .
C29 H29A 0.9800 .
C30 C31 1.409(9) .
C30 H30A 0.9800 .
C31 C32 1.408(9) .
C31 H31A 0.9800 .
C32 H32A 0.9800 .
C33 H33A 0.9600 .
C33 H33B 0.9600 .
C33 H33C 0.9600 .
C34 H34A 0.9600 .
C34 H34B 0.9600 .
C34 H34C 0.9600 .
C35 H35A 0.9600 .
C35 H35B 0.9600 .
C35 H35C 0.9600 .
C36 N3 1.338(6) 2
C36 C37B 1.45(2) .
C36 C37A 1.516(19) .
C43 H43A 0.9600 .
C43 H43B 0.9600 .
C43 H43C 0.9600 .
C44 N2 1.330(6) 2
C44 C45 1.497(7) .
C45 C50 1.367(8) .
C45 C46 1.389(8) .
C46 C47 1.398(9) .
C46 H46A 0.9300 .
C47 C48 1.357(11) .
C47 H47A 0.9300 .
C48 C49 1.369(11) .
C48 H48A 0.9300 .
C49 C50 1.374(9) .
C49 H49A 0.9300 .
C50 H50A 0.9300 .
P3A F2A 1.560(8) .
P3A F6A 1.572(9) .
P3A F4A 1.570(8) .
P3A F1A 1.578(8) .
P3A F5A 1.576(8) .
P3A F3A 1.586(8) .
C2A C3A 1.382(10) .
C2A C7A 1.384(10) .
C3A C4A 1.398(9) .
C3A H3AA 0.9300 .
C4A C5A 1.380(10) .
C4A H4AA 0.9300 .
C5A C6A 1.387(10) .
C5A H5AA 0.9300 .
C6A C7A 1.387(9) .
C6A H6AA 0.9300 .
C7A H7AA 0.9300 .
C8A C13A 1.382(10) .
C8A C9A 1.392(9) .
C9A C10A 1.393(9) .
C9A H9AA 0.9300 .
C10A C11A 1.384(9) .
C10A H10A 0.9300 .
C11A C12A 1.378(9) .
C11A H11A 0.9300 .
C12A C13A 1.389(10) .
C12A H12A 0.9300 .
C13A H13A 0.9300 .
C37A C38A 1.379(9) .
C37A C42A 1.385(10) .
C38A C39A 1.408(10) .
C38A H38A 0.9300 .
C39A C40A 1.392(10) .
C39A H39A 0.9300 .
C40A C41A 1.392(10) .
C40A H40A 0.9300 .
C41A C42A 1.389(9) .
C41A H41A 0.9300 .
C42A H42A 0.9300 .
Cl2A C51A 1.732(19) .
C51A Cl1A 1.702(19) .
C51A H51G 0.9700 .
C51A H51F 0.9700 .
C2B C3B 1.382(10) .
C2B C7B 1.386(10) .
C3B C4B 1.398(10) .
C3B H3BA 0.9300 .
C4B C5B 1.381(10) .
C4B H4BA 0.9300 .
C5B C6B 1.387(10) .
C5B H5BA 0.9300 .
C6B C7B 1.388(9) .
C6B H6BA 0.9300 .
C7B H7BA 0.9300 .
C8B C13B 1.388(10) .
C8B C9B 1.389(9) .
C9B C10B 1.391(10) .
C9B H9BA 0.9300 .
C10B C11B 1.387(9) .
C10B H10B 0.9300 .
C11B C12B 1.375(9) .
C11B H11B 0.9300 .
C12B C13B 1.392(9) .
C12B H12B 0.9300 .
C13B H13B 0.9300 .
C37B C38B 1.384(9) .
C37B C42B 1.391(10) .
C38B C39B 1.406(9) .
C38B H38B 0.9300 .
C39B C40B 1.400(10) .
C39B H39B 0.9300 .
C40B C41B 1.392(10) .
C40B H40B 0.9300 .
C41B C42B 1.398(10) .
C41B H41B 0.9300 .
C42B H42B 0.9300 .
Cl2B C51B 1.729(19) .
C51B Cl1B 1.711(19) .
C51B H51D 0.9700 .
C51B H51E 0.9700 .

loop_
_platon_squeeze_void_nr
_platon_squeeze_void_average_x
_platon_squeeze_void_average_y
_platon_squeeze_void_average_z
_platon_squeeze_void_volume
_platon_squeeze_void_count_electrons
_platon_squeeze_void_content
1 0.000 0.500 -0.038 916 180 ' '
2 0.000 0.997 -0.250 138 -2 ' '
3 0.500 0.503 0.250 138 -2 ' '
4 0.500 0.000 0.036 916 180 ' '
5 0.500 0.497 -0.250 137 -2 ' '
6 1.000 0.003 0.250 137 -2 ' '
7 0.274 0.667 0.026 10 0 ' '
8 0.774 0.167 0.026 10 0 ' '
9 0.290 0.946 0.146 17 0 ' '
10 0.790 0.446 0.146 17 0 ' '
11 0.210 0.446 0.354 17 0 ' '
12 0.710 0.946 0.354 17 0 ' '
13 0.226 0.167 0.474 10 0 ' '
14 0.726 0.667 0.474 10 0 ' '
15 0.274 0.333 0.526 10 0 ' '
16 0.774 0.833 0.526 10 0 ' '
17 0.290 0.054 0.646 16 0 ' '
18 0.790 0.554 0.646 16 0 ' '
19 0.210 0.554 0.854 16 0 ' '
20 0.710 0.054 0.854 16 0 ' '
21 0.226 0.833 0.974 10 0 ' '
22 0.726 0.333 0.974 10 0 ' '
